data_2103664
loop_
_publ_author_name
'Low, John N.'
'Moreno S\'anchez, Jose M.'
'Arranz Mascar\'os, Paloma'
'Godino Salido, M. Luz'
'L\'opez Garzon, Rafael'
'Cobo Domingo, Justo'
'Glidewell, Christopher'

_publ_section_title
;Hydrated metal complexes of
 <i>N</i>-(6-amino-3,4-dihydro-3-methyl-5-nitroso-4-oxopyrimidin-2-yl)glycinate:
 interplay of molecular, molecular--electronic and supramolecular structures
;
_journal_issue 3
_journal_name_full 'Acta Crystallographica Section B'
_journal_page_first 317
_journal_page_last 328
_journal_paper_doi 10.1107/S0108768100020280
_journal_volume 57
_journal_year 2001
_chemical_formula_moiety 'C14 H24 Mn N10 O12, 6(H2 O)'
_chemical_formula_sum 'C14 H36 Mn N10 O18'
_chemical_formula_weight 687.46
_chemical_name_systematic
;
Tetraaqua-bis[N-(6-amino-3,4-dihydro-3-methyl-5-nitroso-4-
oxopyrimidin-2-yl)glycinato]manganese(II) hexahydrate
;
_space_group_IT_number 2
_symmetry_cell_setting triclinic
_symmetry_space_group_name_Hall '-P 1'
_symmetry_space_group_name_H-M 'P -1'
_cell_angle_alpha 105.258(2)
_cell_angle_beta 92.153(3)
_cell_angle_gamma 108.94(2)
_cell_formula_units_Z 1
_cell_length_a 7.4476(3)
_cell_length_b 8.2351(4)
_cell_length_c 12.6372(5)
_cell_measurement_reflns_used 3131
_cell_measurement_temperature 150(2)
_cell_measurement_theta_max 27.47
_cell_measurement_theta_min 1.69
_cell_volume 700.80(11)
_computing_cell_refinement 'DENZO (Otwinowski & Minor, 1997)'
_computing_data_collection 'Kappa-CCD server software (Nonius, 1997)'
_computing_data_reduction 'DENZO (Otwinowski & Minor, 1997)'
_computing_molecular_graphics 'ORTEP (Johnson, 1976), PLATON (Spek, 2000)'
_computing_publication_material 'SHELXL-97  and WordPerfect macro PRPKAPPA (Ferguson, 1999)'
_computing_structure_refinement 'SHELXL-97 (Sheldrick, 1997b)'
_computing_structure_solution 'SHELXS-97 (Sheldrick, 1997a)'
_diffrn_ambient_temperature 150(2)
_diffrn_measured_fraction_theta_full .974
_diffrn_measured_fraction_theta_max .974
_diffrn_measurement_device_type Kappa-CCD
_diffrn_measurement_method '\f scans and \w scans with \k offsets'
_diffrn_radiation_monochromator graphite
_diffrn_radiation_source 'fine-focus sealed X-ray tube'
_diffrn_radiation_type 'Mo K\a'
_diffrn_radiation_wavelength .71073
_diffrn_reflns_av_R_equivalents .068
_diffrn_reflns_av_sigmaI/netI .0456
_diffrn_reflns_limit_h_max 9
_diffrn_reflns_limit_h_min -9
_diffrn_reflns_limit_k_max 10
_diffrn_reflns_limit_k_min -10
_diffrn_reflns_limit_l_max 16
_diffrn_reflns_limit_l_min -15
_diffrn_reflns_number 7489
_diffrn_reflns_theta_full 27.47
_diffrn_reflns_theta_max 27.47
_diffrn_reflns_theta_min 1.69
_diffrn_standards_decay_% 0
_exptl_absorpt_coefficient_mu .569
_exptl_absorpt_correction_T_max .9586
_exptl_absorpt_correction_T_min .7840
_exptl_absorpt_correction_type multi-scan
_exptl_absorpt_process_details 'Sortav (Blessing, 1995 & 1997)'
_exptl_crystal_colour red
_exptl_crystal_density_diffrn 1.629
_exptl_crystal_density_method 'not measured'
_exptl_crystal_description plate
_exptl_crystal_F_000 359
_exptl_crystal_size_max .45
_exptl_crystal_size_mid .35
_exptl_crystal_size_min .08
_refine_diff_density_max .499
_refine_diff_density_min -.570
_refine_ls_extinction_method none
_refine_ls_goodness_of_fit_ref 1.097
_refine_ls_hydrogen_treatment constr
_refine_ls_matrix_type full
_refine_ls_number_parameters 233
_refine_ls_number_reflns 3131
_refine_ls_number_restraints 15
_refine_ls_restrained_S_all 1.095
_refine_ls_R_factor_all .0457
_refine_ls_R_factor_gt .0400
_refine_ls_shift/su_max .006
_refine_ls_shift/su_mean .000
_refine_ls_structure_factor_coef Fsqd
_refine_ls_weighting_details 'w=1/[\s^2^(Fo^2^)+(0.0452P)^2^+0.4451P] where P=(Fo^2^+2Fc^2^)/3'
_refine_ls_weighting_scheme calc
_refine_ls_wR_factor_ref .1066
_reflns_number_gt 2814
_reflns_number_total 3131
_reflns_threshold_expression >2\s(I)
_cod_data_source_file na0116.cif
_cod_data_source_block MnL2
_cod_depositor_comments
;
The following automatic conversions were performed:
'_exptl_absorpt_correction_type' value 'Multi-scan' changed to
'multi-scan' according to
'/home/saulius/struct/CIF-dictionaries/cif_core.dic' dictionary named
'cif_core.dic' version 2.4.1 from 2010-06-29.

Automatic conversion script
Id: cif_fix_enum 1527 2010-12-29 10:47:43Z saulius 

The following automatic conversions were performed:

'_exptl_absorpt_correction_type' value 'Multi-scan' changed to
'multi-scan' according to
/home/saulius/struct/CIF-dictionaries/cif_core.dic dictionary named
'cif_core.dic' version 2.4.1 from 2010-06-29.

Automatic conversion script
Id: cif_fix_values 1715 2011-07-08 13:25:40Z adriana 
;
_cod_original_cell_volume 700.81(5)
_cod_original_sg_symbol_H-M P-1
_cod_database_code 2103664

loop_
_symmetry_equiv_pos_as_xyz
'x, y, z'
'-x, -y, -z'

loop_
_atom_site_label
_atom_site_fract_x
_atom_site_fract_y
_atom_site_fract_z
_atom_site_U_iso_or_equiv
_atom_site_adp_type
_atom_site_calc_flag
_atom_site_refinement_flags
_atom_site_occupancy
_atom_site_type_symbol
Mn1 .5000 .0000 .5000 .01698(13) Uani d S 1 Mn
N1 .1453(2) .1486(2) .91956(13) .0187(3) Uani d . 1 N
C2 -.0347(3) .0625(2) .87141(15) .0173(4) Uani d . 1 C
N2 -.0704(2) -.0790(2) .78329(13) .0197(3) Uani d . 1 N
C21 .0819(3) -.1344(3) .73489(16) .0206(4) Uani d . 1 C
C22 .1847(2) -.0280(2) .65941(14) .0171(4) Uani d . 1 C
O21 .32251(18) -.07366(18) .62267(11) .0211(3) Uani d . 1 O
O22 .13010(19) .08985(18) .63825(11) .0219(3) Uani d . 1 O
C3 -.3836(3) .0089(3) .84736(17) .0247(4) Uani d . 1 C
N3 -.1892(2) .1080(2) .90783(13) .0184(3) Uani d . 1 N
C4 -.1650(3) .2478(3) 1.00356(15) .0187(4) Uani d . 1 C
O4 -.3040(2) .2836(2) 1.03735(12) .0269(3) Uani d . 1 O
C5 .0298(3) .3443(3) 1.05824(15) .0179(4) Uani d . 1 C
N5 .0466(2) .4789(2) 1.14923(13) .0217(3) Uani d . 1 N
O5 .2152(2) .5711(2) 1.20237(12) .0270(3) Uani d . 1 O
C6 .1810(3) .2877(3) 1.01120(15) .0178(4) Uani d . 1 C
N6 .3591(2) .3701(2) 1.05951(14) .0226(3) Uani d . 1 N
O1W .4172(2) .23277(18) .52434(12) .0241(3) Uani d D 1 O
O2W .2367(2) -.1481(2) .37756(12) .0276(3) Uani d D 1 O
O3W .3797(2) .36643(19) .35193(13) .0294(3) Uani d D 1 O
O4W .1927(3) .5302(3) .5202(2) .0554(6) Uani d D 1 O
O5W .6924(3) .5341(2) .25271(16) .0458(5) Uani d D 1 O
H2 -.1899 -.1411 .7533 .024 Uiso calc R 1 H
H21A .0271 -.2627 .6919 .025 Uiso calc R 1 H
H21B .1774 -.1232 .7955 .025 Uiso calc R 1 H
H3A -.3815 .0022 .7689 .037 Uiso calc R 1 H
H3B -.4704 .0712 .8779 .037 Uiso calc R 1 H
H3C -.4282 -.1127 .8551 .037 Uiso calc R 1 H
H6A .4508 .3338 1.0317 .027 Uiso calc R 1 H
H6B .3867 .4617 1.1197 .027 Uiso calc R 1 H
H1W1 .2982(17) .206(3) .5541(16) .029 Uiso d D 1 H
H2W1 .402(3) .275(3) .4621(13) .029 Uiso d D 1 H
H1W2 .121(2) -.121(3) .377(2) .043(7) Uiso d D 1 H
H2W2 .210(4) -.266(2) .328(2) .084(12) Uiso d D 1 H
H1W3 .494(3) .434(3) .329(3) .087(12) Uiso d D 1 H
H2W3 .323(4) .449(3) .392(3) .077(11) Uiso d D 1 H
H1W4 .067(3) .511(5) .488(4) .135(19) Uiso d D 1 H
H2W4 .258(5) .6570(12) .550(3) .104(15) Uiso d D 1 H
H1W5 .762(3) .480(3) .2016(19) .055 Uiso d D 1 H
H2W5 .769(3) .6574(13) .286(2) .055 Uiso d D 1 H

loop_
_atom_site_aniso_label
_atom_site_aniso_U_11
_atom_site_aniso_U_22
_atom_site_aniso_U_33
_atom_site_aniso_U_12
_atom_site_aniso_U_13
_atom_site_aniso_U_23
Mn1 .0180(2) .0183(2) .0164(2) .00734(15) .00728(14) .00576(15)
N1 .0156(7) .0238(8) .0203(8) .0099(6) .0075(6) .0079(6)
C2 .0173(8) .0234(9) .0178(8) .0099(7) .0087(7) .0122(7)
N2 .0163(7) .0247(8) .0194(8) .0074(6) .0081(6) .0077(7)
C21 .0210(9) .0234(9) .0212(9) .0104(7) .0105(7) .0083(7)
C22 .0151(8) .0195(9) .0137(8) .0038(7) .0028(6) .0026(7)
O21 .0198(6) .0285(7) .0204(7) .0115(5) .0098(5) .0108(6)
O22 .0223(7) .0236(7) .0244(7) .0103(5) .0090(5) .0106(6)
C3 .0155(9) .0340(11) .0248(10) .0097(8) .0044(7) .0075(8)
N3 .0145(7) .0254(8) .0189(8) .0091(6) .0067(6) .0088(6)
C4 .0197(9) .0265(9) .0179(9) .0137(7) .0084(7) .0117(8)
O4 .0200(7) .0376(8) .0275(7) .0169(6) .0095(6) .0069(6)
C5 .0189(9) .0240(9) .0174(8) .0118(7) .0073(7) .0106(7)
N5 .0236(8) .0266(8) .0199(8) .0130(7) .0055(6) .0092(7)
O5 .0240(7) .0308(8) .0236(7) .0108(6) .0021(6) .0019(6)
C6 .0175(8) .0242(9) .0180(8) .0103(7) .0071(7) .0119(7)
N6 .0159(7) .0290(9) .0237(8) .0111(6) .0047(6) .0047(7)
O1W .0269(7) .0226(7) .0280(7) .0124(6) .0112(6) .0100(6)
O2W .0214(7) .0315(8) .0244(7) .0103(6) -.0007(6) -.0020(6)
O3W .0343(8) .0224(7) .0306(8) .0082(6) .0051(6) .0079(6)
O4W .0279(9) .0410(11) .1016(18) .0133(8) .0171(10) .0247(11)
O5W .0495(10) .0259(8) .0551(11) .0082(7) .0353(9) .0028(8)

loop_
_atom_type_symbol
_atom_type_description
_atom_type_scat_dispersion_real
_atom_type_scat_dispersion_imag
_atom_type_scat_source
C C .0033 .0016 'International Tables Vol C Tables 4.2.6.8 and 6.1.1.4'
H H .0000 .0000 'International Tables Vol C Tables 4.2.6.8 and 6.1.1.4'
Mn Mn .3368 .7283 'International Tables Vol C Tables 4.2.6.8 and 6.1.1.4'
N N .0061 .0033 'International Tables Vol C Tables 4.2.6.8 and 6.1.1.4'
O O .0106 .0060 'International Tables Vol C Tables 4.2.6.8 and 6.1.1.4'

loop_
_geom_angle_atom_site_label_1
_geom_angle_atom_site_label_2
_geom_angle_atom_site_label_3
_geom_angle_site_symmetry_1
_geom_angle_site_symmetry_3
_geom_angle
_geom_angle_publ_flag
O1W Mn1 O1W . 2_656 180.0 no
O1W Mn1 O21 . 2_656 91.84(5) no
O1W Mn1 O21 2_656 2_656 88.16(5) no
O1W Mn1 O21 . . 88.16(5) no
O1W Mn1 O21 2_656 . 91.84(5) no
O21 Mn1 O21 2_656 . 180.0 no
O1W Mn1 O2W . . 87.15(6) no
O1W Mn1 O2W 2_656 . 92.85(6) no
O21 Mn1 O2W 2_656 . 93.72(5) no
O21 Mn1 O2W . . 86.28(5) no
O1W Mn1 O2W . 2_656 92.85(6) no
O1W Mn1 O2W 2_656 2_656 87.15(6) no
O21 Mn1 O2W 2_656 2_656 86.28(5) no
O21 Mn1 O2W . 2_656 93.72(5) no
O2W Mn1 O2W . 2_656 180.0 no
C2 N1 C6 . . 118.46(15) no
N2 C2 N1 . . 118.28(16) no
N2 C2 N3 . . 117.25(16) no
N1 C2 N3 . . 124.45(17) no
C2 N2 C21 . . 121.97(16) no
C2 N2 H2 . . 119.0 no
C21 N2 H2 . . 119.0 no
N2 C21 C22 . . 114.76(15) no
N2 C21 H21A . . 108.6 no
C22 C21 H21A . . 108.6 no
N2 C21 H21B . . 108.6 no
C22 C21 H21B . . 108.6 no
H21A C21 H21B . . 107.6 no
O22 C22 O21 . . 126.21(16) no
O22 C22 C21 . . 120.52(15) no
O21 C22 C21 . . 113.27(16) no
C22 O21 Mn1 . . 131.54(12) no
N3 C3 H3A . . 109.5 no
N3 C3 H3B . . 109.5 no
H3A C3 H3B . . 109.5 no
N3 C3 H3C . . 109.5 no
H3A C3 H3C . . 109.5 no
H3B C3 H3C . . 109.5 no
C2 N3 C4 . . 120.64(16) no
C2 N3 C3 . . 120.96(16) no
C4 N3 C3 . . 118.39(15) no
O4 C4 N3 . . 120.23(17) no
O4 C4 C5 . . 123.57(17) no
N3 C4 C5 . . 116.20(15) no
N5 C5 C6 . . 127.45(17) no
N5 C5 C4 . . 114.18(15) no
C6 C5 C4 . . 118.37(16) no
O5 N5 C5 . . 117.91(15) no
N6 C6 N1 . . 118.07(16) no
N6 C6 C5 . . 120.10(17) no
N1 C6 C5 . . 121.81(17) no
C6 N6 H6A . . 120.0 no
C6 N6 H6B . . 120.0 no
H6A N6 H6B . . 120.0 no
Mn1 O1W H1W1 . . 106.8(13) no
Mn1 O1W H2W1 . . 118.6(14) no
H1W1 O1W H2W1 . . 108(2) no
Mn1 O2W H1W2 . . 126.6(14) no
Mn1 O2W H2W2 . . 124.1(15) no
H1W2 O2W H2W2 . . 108(2) no
H1W3 O3W H2W3 . . 108(2) no
H1W4 O4W H2W4 . . 108(3) no
H1W5 O5W H2W5 . . 109(2) no

loop_
_geom_bond_atom_site_label_1
_geom_bond_atom_site_label_2
_geom_bond_site_symmetry_2
_geom_bond_distance
_geom_bond_publ_flag
Mn1 O1W . 2.1498(13) no
Mn1 O1W 2_656 2.1498(13) no
Mn1 O21 2_656 2.1555(12) no
Mn1 O21 . 2.1556(12) no
Mn1 O2W . 2.2254(14) no
Mn1 O2W 2_656 2.2254(15) no
N1 C2 . 1.328(2) no
N1 C6 . 1.344(2) no
C2 N2 . 1.327(3) no
C2 N3 . 1.381(2) no
N2 C21 . 1.452(2) no
N2 H2 . .8800 no
C21 C22 . 1.524(2) no
C21 H21A . .9900 no
C21 H21B . .9900 no
C22 O22 . 1.250(2) no
C22 O21 . 1.267(2) no
C3 N3 . 1.472(2) no
C3 H3A . .9800 no
C3 H3B . .9800 no
C3 H3C . .9800 no
N3 C4 . 1.392(2) no
C4 O4 . 1.227(2) no
C4 C5 . 1.449(3) no
C5 N5 . 1.340(3) no
C5 C6 . 1.444(2) no
N5 O5 . 1.286(2) no
C6 N6 . 1.315(2) no
N6 H6A . .8800 no
N6 H6B . .8800 no
O1W H1W1 . .96(2) no
O1W H2W1 . .96(2) no
O2W H1W2 . .96(2) no
O2W H2W2 . .96(2) no
O3W H1W3 . .96(3) no
O3W H2W3 . .96(3) no
O4W H1W4 . .95(3) no
O4W H2W4 . .96(2) no
O5W H1W5 . .95(2) no
O5W H2W5 . .96(2) no

loop_
_geom_hbond_atom_site_label_D
_geom_hbond_atom_site_label_H
_geom_hbond_atom_site_label_A
_geom_hbond_site_symmetry_A
_geom_hbond_distance_DH
_geom_hbond_distance_HA
_geom_hbond_distance_DA
_geom_hbond_angle_DHA
_geom_hbond_publ_flag
N2 H2 O3W 2_556 .88 2.02 2.804(2) 148 y
N6 H6A O4 1_655 .88 2.00 2.828(2) 156 y
N6 H6B O5 . .88 1.97 2.620(2) 130 y
O1W H1W1 O22 . .96(2) 1.86(2) 2.742(2) 151(2) y
O1W H2W1 O3W . .96(2) 1.77(2) 2.731(2) 177(2) y
O2W H1W2 O22 2_556 .96(2) 1.98(2) 2.933(2) 174(2) y
O2W H2W2 O5 1_544 .96(2) 1.80(2) 2.705(2) 156(2) y
O3W H1W3 O5W . .96(3) 1.88(3) 2.817(3) 167(3) y
O3W H2W3 O4W . .96(3) 2.00(3) 2.865(3) 150(3) y
O4W H1W4 O4W 2_566 .95(3) 1.85(3) 2.754(3) 158(4) y
O4W H2W4 O21 1_565 .96(2) 2.05(2) 2.981(3) 164(3) y
O5W H1W5 O4 1_654 .95(2) 2.19(2) 2.958(2) 137(2) y
O5W H1W5 N5 1_654 .95(2) 2.24(2) 3.100(3) 148(2) y
O5W H2W5 O22 2_666 .96(2) 1.92(2) 2.864(2) 167(2) y

loop_
_geom_torsion_atom_site_label_1
_geom_torsion_atom_site_label_2
_geom_torsion_atom_site_label_3
_geom_torsion_atom_site_label_4
_geom_torsion_site_symmetry_1
_geom_torsion
_geom_torsion_publ_flag
C6 N1 C2 N2 . -177.54(16) no
C6 N1 C2 N3 . 1.3(3) no
N1 C2 N2 C21 . -3.8(3) no
N3 C2 N2 C21 . 177.24(15) no
C2 N2 C21 C22 . -80.4(2) no
N2 C21 C22 O22 . -3.8(3) no
N2 C21 C22 O21 . 176.85(15) no
O22 C22 O21 Mn1 . -7.5(3) no
C21 C22 O21 Mn1 . 171.83(12) no
O1W Mn1 O21 C22 . 20.30(16) no
O1W Mn1 O21 C22 2_656 -159.70(16) no
O2W Mn1 O21 C22 . -66.96(16) no
O2W Mn1 O21 C22 2_656 113.04(16) no
N2 C2 N3 C4 . 176.06(15) no
N1 C2 N3 C4 . -2.8(3) no
N2 C2 N3 C3 . -3.2(2) no
N1 C2 N3 C3 . 177.98(17) no
C2 N3 C4 O4 . -177.60(16) no
C3 N3 C4 O4 . 1.7(3) no
C2 N3 C4 C5 . 2.4(2) no
C3 N3 C4 C5 . -178.33(16) no
O4 C4 C5 N5 . -.7(3) no
N3 C4 C5 N5 . 179.25(15) no
O4 C4 C5 C6 . 179.13(17) no
N3 C4 C5 C6 . -.9(2) no
C6 C5 N5 O5 . .2(3) no
C4 C5 N5 O5 . -179.93(15) no
C2 N1 C6 N6 . 178.78(16) no
C2 N1 C6 C5 . .3(3) no
N5 C5 C6 N6 . .9(3) no
C4 C5 C6 N6 . -178.90(16) no
N5 C5 C6 N1 . 179.34(17) no
C4 C5 C6 N1 . -.5(3) no
